data_7024565
loop_
_publ_author_name
'Casas, J. S.'
'Castellano, E. E.'
'Couce, M. D.'
'Garc\'ia-Vega, M'
'S\'anchez, A'
'S\'anchez-Gonz\'alez, A'
'Sordo, J.'
'Varela, J. M.'
'V\'azquez L\'opez, E M'

_publ_section_title
;
 Chemical and in vitro study of the potential of
 3-(aryl)-2-sulfanylpropenoic acids and their Zn(II) complexes as
 protective agents against cadmium toxicity.
;
_journal_issue 16
_journal_name_full 'Dalton transactions (Cambridge, England : 2003)'
_journal_page_first 3931
_journal_page_last 3943
_journal_paper_doi 10.1039/b918361b
_journal_volume 39
_journal_year 2010
_chemical_formula_sum 'C30 H44 Cd N2 O4 S2'
_chemical_formula_weight 673.19
_chemical_name_systematic
;
?
;
_space_group_IT_number 14
_symmetry_cell_setting monoclinic
_symmetry_space_group_name_Hall '-P 2yn'
_symmetry_space_group_name_H-M 'P 1 21/n 1'
_atom_sites_solution_hydrogens geom
_atom_sites_solution_primary direct
_atom_sites_solution_secondary difmap
_audit_creation_method SHELXL-97
_cell_angle_alpha 90.00
_cell_angle_beta 96.500(10)
_cell_angle_gamma 90.00
_cell_formula_units_Z 4
_cell_length_a 13.901(2)
_cell_length_b 9.9576(17)
_cell_length_c 25.286(2)
_cell_measurement_temperature 293(2)
_cell_volume 3477.6(8)
_computing_structure_refinement 'SHELXL-97 (Sheldrick, 1997)'
_computing_structure_solution 'SHELXS-97 (Sheldrick, 1990)'
_diffrn_ambient_temperature 293(2)
_diffrn_measured_fraction_theta_full 0.995
_diffrn_measured_fraction_theta_max 0.995
_diffrn_measurement_device_type 'Enraf-Nonius CAD4'
_diffrn_measurement_method 'phi and omega scans'
_diffrn_radiation_monochromator graphite
_diffrn_radiation_source 'fine-focus sealed tube'
_diffrn_radiation_type CuK\a
_diffrn_radiation_wavelength 1.54184
_diffrn_reflns_av_R_equivalents 0.0193
_diffrn_reflns_av_sigmaI/netI 0.0190
_diffrn_reflns_limit_h_max 16
_diffrn_reflns_limit_h_min 0
_diffrn_reflns_limit_k_max 12
_diffrn_reflns_limit_k_min 0
_diffrn_reflns_limit_l_max 30
_diffrn_reflns_limit_l_min -30
_diffrn_reflns_number 6874
_diffrn_reflns_theta_full 70.21
_diffrn_reflns_theta_max 70.21
_diffrn_reflns_theta_min 3.47
_exptl_absorpt_coefficient_mu 6.410
_exptl_absorpt_correction_T_max 0.4972
_exptl_absorpt_correction_T_min 0.0978
_exptl_absorpt_correction_type analytical
_exptl_crystal_colour colorless
_exptl_crystal_density_diffrn 1.286
_exptl_crystal_density_method 'not measured'
_exptl_crystal_description prism
_exptl_crystal_F_000 1400
_exptl_crystal_size_max .45
_exptl_crystal_size_mid .40
_exptl_crystal_size_min .13
_refine_diff_density_max 0.658
_refine_diff_density_min -0.544
_refine_diff_density_rms 0.067
_refine_ls_extinction_coef 0.00256(12)
_refine_ls_extinction_expression Fc^*^=kFc[1+0.001xFc^2^\l^3^/sin(2\q)]^-1/4^
_refine_ls_extinction_method SHELXL
_refine_ls_goodness_of_fit_ref 1.043
_refine_ls_hydrogen_treatment mixed
_refine_ls_matrix_type full
_refine_ls_number_parameters 337
_refine_ls_number_reflns 6586
_refine_ls_number_restraints 0
_refine_ls_restrained_S_all 1.043
_refine_ls_R_factor_all 0.0535
_refine_ls_R_factor_gt 0.0412
_refine_ls_shift/su_max 0.001
_refine_ls_shift/su_mean 0.000
_refine_ls_structure_factor_coef Fsqd
_refine_ls_weighting_details 'calc w=1/[\s^2^(Fo^2^)+(0.0657P)^2^+2.7246P] where P=(Fo^2^+2Fc^2^)/3'
_refine_ls_weighting_scheme calc
_refine_ls_wR_factor_gt 0.1189
_refine_ls_wR_factor_ref 0.1286
_reflns_number_gt 5290
_reflns_number_total 6586
_reflns_threshold_expression >2sigma(I)
_cod_data_source_file b918361b.txt
_cod_data_source_block 5
_cod_depositor_comments
;
The following automatic conversions were performed:

'_symmetry_cell_setting' value 'Monoclinic' changed to 'monoclinic'
according to /home/saulius/struct/CIF-dictionaries/cif_core.dic
dictionary named 'cif_core.dic' version 2.4.2 from 2011-04-26.

Automatic conversion script
Id: cif_fix_values 1891 2012-01-12 08:04:46Z andrius 
;
_cod_original_sg_symbol_H-M P2(1)/n
_cod_database_code 7024565

loop_
_symmetry_equiv_pos_as_xyz
'x, y, z'
'-x+1/2, y+1/2, -z+1/2'
'-x, -y, -z'
'x-1/2, -y-1/2, z-1/2'

loop_
_atom_site_label
_atom_site_type_symbol
_atom_site_fract_x
_atom_site_fract_y
_atom_site_fract_z
_atom_site_U_iso_or_equiv
_atom_site_adp_type
_atom_site_occupancy
_atom_site_symmetry_multiplicity
_atom_site_calc_flag
_atom_site_refinement_flags
Cd Cd 0.382252(19) 0.51209(3) 0.029723(10) 0.06283(13) Uani 1 1 d .
S1 S 0.36601(7) 0.41286(16) 0.11467(4) 0.0872(4) Uani 1 1 d .
S2 S 0.40776(6) 0.49345(8) -0.06516(3) 0.0551(2) Uani 1 1 d .
O11 O 0.2127(2) 0.4837(4) 0.02527(13) 0.0969(12) Uani 1 1 d .
O12 O 0.0893(2) 0.4031(8) 0.06209(17) 0.165(2) Uani 1 1 d .
C11 C 0.1775(3) 0.4267(7) 0.06332(18) 0.0943(15) Uani 1 1 d .
C12 C 0.2429(3) 0.3821(5) 0.11105(15) 0.0723(10) Uani 1 1 d .
C13 C 0.2015(4) 0.3197(6) 0.1501(2) 0.0952(14) Uani 1 1 d .
H13 H 0.1351 0.3071 0.1424 0.114 Uiso 1 1 calc R
C14 C 0.2413(3) 0.2679(4) 0.20246(13) 0.1047(17) Uani 1 1 d G
C15 C 0.3358(3) 0.2881(5) 0.22550(16) 0.129(2) Uani 1 1 d G
H15 H 0.3791 0.3358 0.2072 0.155 Uiso 1 1 calc R
C16 C 0.3655(4) 0.2371(6) 0.27586(17) 0.166(3) Uani 1 1 d G
H16 H 0.4287 0.2506 0.2913 0.200 Uiso 1 1 calc R
C17 C 0.3008(5) 0.1658(6) 0.30319(14) 0.200(5) Uani 1 1 d G
H17 H 0.3207 0.1316 0.3369 0.240 Uiso 1 1 calc R
C18 C 0.2063(5) 0.1455(5) 0.2802(2) 0.191(5) Uani 1 1 d G
H18 H 0.1630 0.0978 0.2984 0.229 Uiso 1 1 calc R
C19 C 0.1765(3) 0.1966(5) 0.2298(2) 0.150(3) Uani 1 1 d G
H19 H 0.1133 0.1830 0.2144 0.180 Uiso 1 1 calc R
O21 O 0.3948(2) 0.7311(3) 0.01102(11) 0.0797(8) Uani 1 1 d .
O22 O 0.4322(3) 0.8850(3) -0.04510(14) 0.1014(10) Uani 1 1 d .
C21 C 0.4107(3) 0.7680(4) -0.03480(17) 0.0698(9) Uani 1 1 d .
C22 C 0.4002(2) 0.6657(3) -0.08024(13) 0.0571(8) Uani 1 1 d .
C23 C 0.3836(3) 0.7159(4) -0.12963(15) 0.0693(9) Uani 1 1 d .
H23 H 0.3807 0.8091 -0.1309 0.083 Uiso 1 1 calc R
C24 C 0.3692(2) 0.6523(3) -0.18147(9) 0.0765(11) Uani 1 1 d G
C25 C 0.3218(3) 0.7296(3) -0.22213(14) 0.1108(18) Uani 1 1 d G
H25 H 0.3008 0.8157 -0.2150 0.133 Uiso 1 1 calc R
C26 C 0.3058(3) 0.6784(5) -0.27351(11) 0.153(3) Uani 1 1 d G
H26 H 0.2741 0.7301 -0.3007 0.183 Uiso 1 1 calc R
C27 C 0.3373(4) 0.5497(5) -0.28421(9) 0.155(3) Uani 1 1 d G
H27 H 0.3266 0.5154 -0.3186 0.186 Uiso 1 1 calc R
C28 C 0.3847(3) 0.4724(4) -0.24354(13) 0.124(2) Uani 1 1 d G
H28 H 0.4057 0.3863 -0.2507 0.149 Uiso 1 1 calc R
C29 C 0.4007(3) 0.5236(3) -0.19217(11) 0.0883(13) Uani 1 1 d G
H29 H 0.4324 0.4719 -0.1650 0.106 Uiso 1 1 calc R
N1 N 0.4198(3) 0.9610(4) 0.08032(15) 0.0864(11) Uani 1 1 d .
H1A H 0.4638 1.0222 0.0726 0.104 Uiso 1 1 calc R
H1B H 0.4146 0.9004 0.0537 0.104 Uiso 1 1 calc R
C111 C 0.3246(5) 1.0311(7) 0.0792(3) 0.122(2) Uani 1 1 d .
H111 H 0.3294 1.0998 0.1071 0.146 Uiso 1 1 calc R
C112 C 0.3023(6) 1.0974(8) 0.0266(3) 0.152(3) Uani 1 1 d .
H11A H 0.2922 1.0304 -0.0007 0.228 Uiso 1 1 calc R
H11B H 0.3555 1.1540 0.0199 0.228 Uiso 1 1 calc R
H11C H 0.2449 1.1508 0.0268 0.228 Uiso 1 1 calc R
C113 C 0.2450(6) 0.9333(11) 0.0889(4) 0.188(4) Uani 1 1 d .
H11D H 0.1838 0.9788 0.0846 0.282 Uiso 1 1 calc R
H11E H 0.2570 0.8982 0.1243 0.282 Uiso 1 1 calc R
H11F H 0.2439 0.8609 0.0637 0.282 Uiso 1 1 calc R
C114 C 0.4603(5) 0.8900(6) 0.1301(2) 0.1136(19) Uani 1 1 d .
H114 H 0.4194 0.8118 0.1350 0.136 Uiso 1 1 calc R
C115 C 0.5590(6) 0.8415(6) 0.1226(3) 0.138(3) Uani 1 1 d .
H11G H 0.5826 0.7848 0.1519 0.208 Uiso 1 1 calc R
H11H H 0.6016 0.9170 0.1211 0.208 Uiso 1 1 calc R
H11I H 0.5565 0.7915 0.0900 0.208 Uiso 1 1 calc R
C116 C 0.4599(7) 0.9806(7) 0.1784(2) 0.149(3) Uani 1 1 d .
H11J H 0.3944 1.0034 0.1833 0.223 Uiso 1 1 calc R
H11K H 0.4955 1.0611 0.1730 0.223 Uiso 1 1 calc R
H11L H 0.4896 0.9346 0.2094 0.223 Uiso 1 1 calc R
N2 N 0.9146(3) 0.5071(6) 0.06951(19) 0.128(3) Uani 1 1 d .
H2A H 0.8843 0.5110 0.0361 0.154 Uiso 1 1 calc R
H2B H 0.9737 0.4717 0.0679 0.154 Uiso 1 1 calc R
C211 C 0.9260(5) 0.6520(9) 0.0922(3) 0.136(3) Uani 1 1 d .
H211 H 0.9547 0.6468 0.1294 0.163 Uiso 1 1 calc R
C212 C 0.8305(6) 0.7130(10) 0.0906(3) 0.171(4) Uani 1 1 d .
H21A H 0.8369 0.8038 0.1033 0.256 Uiso 1 1 calc R
H21B H 0.7919 0.6626 0.1128 0.256 Uiso 1 1 calc R
H21C H 0.7997 0.7127 0.0546 0.256 Uiso 1 1 calc R
C213 C 0.9998(6) 0.7234(11) 0.0588(4) 0.193(4) Uani 1 1 d .
H21D H 1.0103 0.8140 0.0712 0.290 Uiso 1 1 calc R
H21E H 0.9742 0.7245 0.0220 0.290 Uiso 1 1 calc R
H21F H 1.0602 0.6756 0.0629 0.290 Uiso 1 1 calc R
C214 C 0.8607(3) 0.4203(10) 0.1008(2) 0.123(3) Uani 1 1 d .
H214 H 0.7940 0.4529 0.1001 0.148 Uiso 1 1 calc R
C215 C 0.9075(4) 0.4093(10) 0.1583(2) 0.154(3) Uani 1 1 d .
H21G H 0.8698 0.3503 0.1778 0.232 Uiso 1 1 calc R
H21H H 0.9102 0.4966 0.1745 0.232 Uiso 1 1 calc R
H21I H 0.9719 0.3742 0.1587 0.232 Uiso 1 1 calc R
C216 C 0.8617(6) 0.2763(9) 0.0701(3) 0.153(3) Uani 1 1 d .
H21J H 0.8347 0.2083 0.0909 0.230 Uiso 1 1 calc R
H21K H 0.9271 0.2529 0.0652 0.230 Uiso 1 1 calc R
H21L H 0.8238 0.2831 0.0360 0.230 Uiso 1 1 calc R

loop_
_atom_site_aniso_label
_atom_site_aniso_U_11
_atom_site_aniso_U_22
_atom_site_aniso_U_33
_atom_site_aniso_U_23
_atom_site_aniso_U_13
_atom_site_aniso_U_12
Cd 0.06107(19) 0.0722(2) 0.05675(18) -0.00008(11) 0.01330(12) 0.00626(11)
S1 0.0555(5) 0.1515(11) 0.0544(5) 0.0136(6) 0.0055(4) 0.0026(6)
S2 0.0551(4) 0.0582(5) 0.0520(4) -0.0014(3) 0.0059(3) 0.0028(3)
O11 0.0559(16) 0.170(4) 0.0645(17) 0.0188(18) 0.0044(13) 0.0165(17)
O12 0.0485(18) 0.327(8) 0.118(3) 0.041(4) 0.0086(18) 0.005(3)
C11 0.045(2) 0.170(5) 0.069(2) 0.002(3) 0.0096(18) 0.004(3)
C12 0.056(2) 0.104(3) 0.0583(19) -0.004(2) 0.0147(16) 0.001(2)
C13 0.082(3) 0.119(4) 0.089(3) -0.004(3) 0.029(2) -0.007(3)
C14 0.148(5) 0.093(3) 0.081(3) 0.012(3) 0.049(3) -0.001(3)
C15 0.156(6) 0.147(6) 0.082(3) 0.028(4) 0.003(4) -0.018(5)
C16 0.254(10) 0.160(7) 0.082(4) 0.036(4) 0.003(5) 0.009(7)
C17 0.372(17) 0.133(7) 0.100(5) 0.034(5) 0.049(8) 0.026(9)
C18 0.315(15) 0.140(7) 0.133(7) 0.049(6) 0.091(8) -0.025(8)
C19 0.206(8) 0.125(5) 0.132(5) 0.025(4) 0.081(5) -0.007(5)
O21 0.110(2) 0.0641(16) 0.0643(15) -0.0083(13) 0.0047(14) 0.0110(14)
O22 0.137(3) 0.0595(17) 0.108(2) -0.0087(16) 0.019(2) -0.0113(17)
C21 0.071(2) 0.061(2) 0.076(2) -0.0058(18) 0.0019(19) 0.0053(17)
C22 0.0503(17) 0.0591(19) 0.0614(19) 0.0000(15) 0.0046(14) 0.0005(14)
C23 0.067(2) 0.069(2) 0.071(2) 0.0112(18) 0.0046(18) -0.0014(18)
C24 0.069(2) 0.094(3) 0.064(2) 0.017(2) 0.0004(18) -0.011(2)
C25 0.123(4) 0.128(5) 0.077(3) 0.027(3) -0.010(3) -0.002(4)
C26 0.194(7) 0.177(7) 0.076(4) 0.041(4) -0.035(4) -0.025(6)
C27 0.219(9) 0.182(7) 0.057(3) 0.006(4) -0.017(4) -0.049(7)
C28 0.178(7) 0.125(5) 0.068(3) -0.014(3) 0.006(4) -0.028(4)
C29 0.102(4) 0.105(4) 0.056(2) -0.003(2) 0.002(2) -0.010(3)
N1 0.116(3) 0.075(2) 0.069(2) -0.0116(18) 0.014(2) -0.003(2)
C111 0.134(6) 0.121(5) 0.113(5) -0.033(4) 0.023(4) 0.023(4)
C112 0.162(7) 0.156(7) 0.131(6) -0.040(5) -0.015(5) 0.065(5)
C113 0.133(7) 0.208(9) 0.235(11) -0.040(9) 0.073(7) -0.033(7)
C114 0.174(6) 0.089(4) 0.076(3) 0.005(3) 0.005(3) -0.027(4)
C115 0.186(7) 0.092(4) 0.126(5) 0.003(4) -0.029(5) 0.025(4)
C116 0.222(10) 0.151(6) 0.072(4) -0.012(3) 0.009(5) -0.034(5)
N2 0.059(2) 0.251(8) 0.072(3) 0.041(3) -0.0016(19) -0.010(3)
C211 0.127(6) 0.192(8) 0.087(4) -0.019(4) -0.001(4) -0.043(5)
C212 0.135(7) 0.228(10) 0.150(7) -0.056(7) 0.016(5) -0.003(7)
C213 0.170(8) 0.213(10) 0.202(9) 0.006(8) 0.048(7) -0.071(7)
C214 0.051(2) 0.228(8) 0.092(3) 0.060(5) 0.014(2) 0.006(4)
C215 0.099(4) 0.272(10) 0.094(4) 0.068(5) 0.016(3) 0.014(5)
C216 0.142(6) 0.167(7) 0.151(7) 0.045(6) 0.016(5) 0.011(6)

loop_
_atom_type_symbol
_atom_type_description
_atom_type_scat_dispersion_real
_atom_type_scat_dispersion_imag
_atom_type_scat_source
C C 0.0181 0.0091 'International Tables Vol C Tables 4.2.6.8 and 6.1.1.4'
O O 0.0492 0.0322 'International Tables Vol C Tables 4.2.6.8 and 6.1.1.4'
S S 0.3331 0.5567 'International Tables Vol C Tables 4.2.6.8 and 6.1.1.4'
N N 0.0311 0.0180 'International Tables Vol C Tables 4.2.6.8 and 6.1.1.4'
H H 0.0000 0.0000 'International Tables Vol C Tables 4.2.6.8 and 6.1.1.4'
Cd Cd 0.1185 4.6533 'International Tables Vol C Tables 4.2.6.8 and 6.1.1.4'

loop_
_geom_angle_atom_site_label_1
_geom_angle_atom_site_label_2
_geom_angle_atom_site_label_3
_geom_angle
_geom_angle_site_symmetry_1
_geom_angle_site_symmetry_3
O21 Cd O11 101.95(12) . .
O21 Cd S1 127.37(8) . .
O11 Cd S1 78.40(8) . .
O21 Cd S2 81.10(7) . .
O11 Cd S2 101.34(8) . .
S1 Cd S2 151.27(4) . .
O21 Cd S2 89.12(8) . 3_665
O11 Cd S2 163.23(8) . 3_665
S1 Cd S2 84.88(3) . 3_665
S2 Cd S2 92.73(3) . 3_665
O21 Cd Cd 83.47(8) . 3_665
O11 Cd Cd 151.82(8) . 3_665
S1 Cd Cd 120.40(3) . 3_665
S2 Cd Cd 51.70(2) . 3_665
S2 Cd Cd 41.023(19) 3_665 3_665
C12 S1 Cd 102.62(14) . .
C22 S2 Cd 97.22(12) . .
C22 S2 Cd 96.69(11) . 3_665
Cd S2 Cd 87.27(3) . 3_665
C11 O11 Cd 119.2(3) . .
O12 C11 O11 122.1(4) . .
O12 C11 C12 118.1(4) . .
O11 C11 C12 119.8(4) . .
C13 C12 C11 117.2(4) . .
C13 C12 S1 122.9(4) . .
C11 C12 S1 119.8(3) . .
C12 C13 C14 132.3(4) . .
C15 C14 C19 120.0 . .
C15 C14 C13 124.6(3) . .
C19 C14 C13 115.4(3) . .
C14 C15 C16 120.0 . .
C17 C16 C15 120.0 . .
C18 C17 C16 120.0 . .
C19 C18 C17 120.0 . .
C18 C19 C14 120.0 . .
C21 O21 Cd 120.2(2) . .
O22 C21 O21 122.7(4) . .
O22 C21 C22 118.2(4) . .
O21 C21 C22 119.1(3) . .
C23 C22 C21 116.3(3) . .
C23 C22 S2 124.4(3) . .
C21 C22 S2 119.2(3) . .
C22 C23 C24 132.2(4) . .
C25 C24 C29 120.0 . .
C25 C24 C23 115.6(3) . .
C29 C24 C23 124.4(3) . .
C24 C25 C26 120.0 . .
C25 C26 C27 120.0 . .
C28 C27 C26 120.0 . .
C29 C28 C27 120.0 . .
C28 C29 C24 120.0 . .
C111 N1 C114 119.0(5) . .
C112 C111 N1 108.7(5) . .
C112 C111 C113 110.4(8) . .
N1 C111 C113 111.0(7) . .
C115 C114 N1 108.1(5) . .
C115 C114 C116 112.4(6) . .
N1 C114 C116 111.1(5) . .
C214 N2 C211 113.1(6) . .
C212 C211 N2 108.7(6) . .
C212 C211 C213 116.4(9) . .
N2 C211 C213 105.5(6) . .
N2 C214 C215 112.0(5) . .
N2 C214 C216 103.4(5) . .
C215 C214 C216 111.4(7) . .

loop_
_geom_bond_atom_site_label_1
_geom_bond_atom_site_label_2
_geom_bond_distance
_geom_bond_site_symmetry_2
Cd O21 2.243(3) .
Cd O11 2.363(3) .
Cd S1 2.3980(11) .
Cd S2 2.4716(9) .
Cd S2 2.9554(10) 3_665
Cd Cd 3.7613(7) 3_665
S1 C12 1.730(4) .
S2 C22 1.758(4) .
S2 Cd 2.9554(10) 3_665
O11 C11 1.262(6) .
O12 C11 1.246(5) .
C11 C12 1.494(6) .
C12 C13 1.350(6) .
C13 C14 1.468(6) .
C14 C15 1.3900 .
C14 C19 1.3900 .
C15 C16 1.3900 .
C16 C17 1.3900 .
C17 C18 1.3900 .
C18 C19 1.3900 .
O21 C21 1.259(5) .
O22 C21 1.238(5) .
C21 C22 1.530(5) .
C22 C23 1.341(5) .
C23 C24 1.449(5) .
C24 C25 1.3900 .
C24 C29 1.3900 .
C25 C26 1.3900 .
C26 C27 1.3900 .
C27 C28 1.3900 .
C28 C29 1.3900 .
N1 C111 1.493(8) .
N1 C114 1.496(6) .
C111 C112 1.484(9) .
C111 C113 1.515(11) .
C114 C115 1.487(9) .
C114 C116 1.520(8) .
N2 C214 1.439(7) .
N2 C211 1.554(9) .
C211 C212 1.457(10) .
C211 C213 1.571(10) .
C214 C215 1.527(7) .
C214 C216 1.632(11) .

loop_
_geom_hbond_atom_site_label_D
_geom_hbond_atom_site_label_H
_geom_hbond_atom_site_label_A
_geom_hbond_distance_DH
_geom_hbond_distance_HA
_geom_hbond_distance_DA
_geom_hbond_angle_DHA
_geom_hbond_site_symmetry_A
N1 H1B O21 0.90 2.00 2.880(5) 163.9 .
N1 H1B O22 0.90 2.54 3.284(5) 140.0 .
N1 H1A O22 0.90 1.91 2.791(6) 165.0 3_675
N2 H2A O11 0.90 1.94 2.815(5) 163.9 3_665
N2 H2B O12 0.90 1.77 2.667(7) 177.9 1_655
